data_1530751
loop_
_publ_author_name
'Shashkov, A.Yu.'
'Rannev, N.V.'
'Venevtsev, Yu.N.'

_publ_section_title
;
 The crystal structure of lead gamma-tetragermanate
;
_journal_name_full 'Zhurnal Neorganicheskoi Khimii'
_journal_page_first 2926
_journal_page_last 2928
_journal_volume 26
_journal_year 1981
_chemical_formula_sum 'Ge4 O9 Pb'
_chemical_name_systematic 'Pb Ge4 O9'
_space_group_IT_number 5
_symmetry_space_group_name_Hall 'C 2y'
_symmetry_space_group_name_H-M 'C 1 2 1'
_cell_angle_alpha 90
_cell_angle_beta 141.98
_cell_angle_gamma 90
_cell_formula_units_Z 2
_cell_length_a 7.328
_cell_length_b 11.447
_cell_length_c 6.822
_cell_volume 352.472
_citation_journal_id_ASTM ZNOKAQ
_cod_data_source_file Shashkov_ZNOKAQ_1981_882.cif
_cod_data_source_block Ge4O9Pb1
_cod_original_cell_volume 352.4722
_cod_original_formula_sum 'Ge4 O9 Pb1'
_cod_database_code 1530751

loop_
_symmetry_equiv_pos_as_xyz
x,y,z
-x,y,-z
x+1/2,y+1/2,z
-x+1/2,y+1/2,-z

loop_
_atom_site_label
_atom_site_type_symbol
_atom_site_fract_x
_atom_site_fract_y
_atom_site_fract_z
_atom_site_occupancy
_atom_site_U_iso_or_equiv
Pb1 Pb+2 0 0 0 1 0.0
Ge3 Ge+4 0 0.3079 0 1 0.0
O3 O-2 0.793 0.072 0.488 1 0.0
Ge2 Ge+4 0.4023 0.2086 0.6871 1 0.0
O5 O-2 0.5 0.255 0 1 0.0
Ge1 Ge+4 0 -0.0127 0.5 1 0.0
O1 O-2 0.721 0.423 0.843 1 0.0
O2 O-2 0.265 0.181 0.154 1 0.0
O4 O-2 0.171 0.317 0.356 1 0.0
